data_7017500
loop_
_publ_author_name
'Kessler, Florian'
'Costa, Rub\'en D'
'Di Censo, Davide'
'Scopelliti, Rosario'
'Ort\'i, Enrique'
'Bolink, Henk J.'
'Meier, Sebastian'
'Sarfert, Wiebke'
'Gr\"atzel, Michael'
'Nazeeruddin, Md Khaja'
'Baranoff, Etienne'

_publ_section_title
;
 Near-UV to red-emitting charged bis-cyclometallated iridium(III)
 complexes for light-emitting electrochemical cells.
;
_journal_issue 1
_journal_name_full 'Dalton transactions (Cambridge, England : 2003)'
_journal_page_first 180
_journal_page_last 191
_journal_paper_doi 10.1039/c1dt10698h
_journal_volume 41
_journal_year 2012
_chemical_formula_moiety 'C36 H29 Ir N5, F6 P, 2(C H2 Cl2)'
_chemical_formula_sum 'C38 H33 Cl4 F6 Ir N5 P'
_chemical_formula_weight 1038.66
_chemical_name_systematic
;
?
;
_space_group_IT_number 14
_symmetry_cell_setting monoclinic
_symmetry_space_group_name_Hall '-P 2yn'
_symmetry_space_group_name_H-M 'P 1 21/n 1'
_atom_sites_solution_hydrogens geom
_atom_sites_solution_primary direct
_atom_sites_solution_secondary difmap
_audit_creation_method SHELXL-97
_cell_angle_alpha 90.00
_cell_angle_beta 102.348(8)
_cell_angle_gamma 90.00
_cell_formula_units_Z 4
_cell_length_a 16.874(2)
_cell_length_b 13.0638(19)
_cell_length_c 18.0002(14)
_cell_measurement_reflns_used 691
_cell_measurement_temperature 100(2)
_cell_measurement_theta_max 22
_cell_measurement_theta_min 3
_cell_volume 3876.1(8)
_computing_cell_refinement 'Dirax/lsq (Duisenberg & Schreurs, 1989-2000)'
_computing_data_collection 'Collect (Bruker AXS BV, 1997-2004)'
_computing_data_reduction 'EvalCCD (Duisenberg & Schreurs, 1990-2000)'
_computing_molecular_graphics 'Bruker SHELXTL'
_computing_publication_material 'Bruker SHELXTL'
_computing_structure_refinement 'SHELXL-97 (Sheldrick, 1997)'
_computing_structure_solution 'SHELXS-97 (Sheldrick, 1990)'
_diffrn_ambient_temperature 100(2)
_diffrn_measured_fraction_theta_full 0.997
_diffrn_measured_fraction_theta_max 0.997
_diffrn_measurement_device_type 'Bruker APEX II CCD'
_diffrn_measurement_method 'phi and omega scans'
_diffrn_radiation_monochromator graphite
_diffrn_radiation_source 'fine-focus sealed tube'
_diffrn_radiation_type MoK\a
_diffrn_radiation_wavelength 0.71073
_diffrn_reflns_av_R_equivalents 0.0826
_diffrn_reflns_av_sigmaI/netI 0.0487
_diffrn_reflns_limit_h_max 21
_diffrn_reflns_limit_h_min -21
_diffrn_reflns_limit_k_max 16
_diffrn_reflns_limit_k_min -15
_diffrn_reflns_limit_l_max 23
_diffrn_reflns_limit_l_min -23
_diffrn_reflns_number 67576
_diffrn_reflns_theta_full 27.50
_diffrn_reflns_theta_max 27.50
_diffrn_reflns_theta_min 3.00
_exptl_absorpt_coefficient_mu 3.827
_exptl_absorpt_correction_T_max 0.7456
_exptl_absorpt_correction_T_min 0.4349
_exptl_absorpt_correction_type multi-scan
_exptl_absorpt_process_details 'SADABS 2008, Bruker AXS, 2008'
_exptl_crystal_colour yellow
_exptl_crystal_density_diffrn 1.780
_exptl_crystal_density_method 'not measured'
_exptl_crystal_description prismatic
_exptl_crystal_F_000 2040
_exptl_crystal_size_max 0.35
_exptl_crystal_size_mid 0.23
_exptl_crystal_size_min 0.20
_refine_diff_density_max 1.379
_refine_diff_density_min -1.446
_refine_diff_density_rms 0.138
_refine_ls_extinction_method none
_refine_ls_goodness_of_fit_ref 1.075
_refine_ls_hydrogen_treatment constr
_refine_ls_matrix_type full
_refine_ls_number_parameters 524
_refine_ls_number_reflns 8864
_refine_ls_number_restraints 25
_refine_ls_restrained_S_all 1.083
_refine_ls_R_factor_all 0.0568
_refine_ls_R_factor_gt 0.0377
_refine_ls_shift/su_max 0.001
_refine_ls_shift/su_mean 0.000
_refine_ls_structure_factor_coef Fsqd
_refine_ls_weighting_details 'calc w=1/[\s^2^(Fo^2^)+(0.0335P)^2^+10.2976P] where P=(Fo^2^+2Fc^2^)/3'
_refine_ls_weighting_scheme calc
_refine_ls_wR_factor_gt 0.0810
_refine_ls_wR_factor_ref 0.0910
_reflns_number_gt 7022
_reflns_number_total 8864
_reflns_threshold_expression >2sigma(I)
_cod_data_source_file c1dt10698h.txt
_cod_data_source_block fk14
_cod_depositor_comments
;
The following automatic conversions were performed:

'_symmetry_cell_setting' value 'Monoclinic' changed to 'monoclinic'
according to /home/saulius/struct/CIF-dictionaries/cif_core.dic
dictionary named 'cif_core.dic' version 2.4.1 from 2010-06-29.

Automatic conversion script
Id: cif_fix_values 1715 2011-07-08 13:25:40Z adriana 
;
_cod_original_sg_symbol_H-M 'P 21/n'
_cod_database_code 7017500

loop_
_symmetry_equiv_pos_as_xyz
'x, y, z'
'-x+1/2, y+1/2, -z+1/2'
'-x, -y, -z'
'x-1/2, -y-1/2, z-1/2'

loop_
_atom_site_label
_atom_site_type_symbol
_atom_site_fract_x
_atom_site_fract_y
_atom_site_fract_z
_atom_site_U_iso_or_equiv
_atom_site_adp_type
_atom_site_occupancy
_atom_site_symmetry_multiplicity
_atom_site_calc_flag
_atom_site_refinement_flags
_atom_site_disorder_assembly
_atom_site_disorder_group
Ir1 Ir 0.217499(10) 0.055426(14) 0.128631(10) 0.01853(6) Uani 1 1 d . . .
N1 N 0.2954(2) 0.1617(3) 0.0980(2) 0.0232(9) Uani 1 1 d . . .
N2 N 0.1295(2) -0.0293(3) 0.1638(2) 0.0192(8) Uani 1 1 d . . .
N3 N 0.3559(2) -0.1020(3) 0.2097(2) 0.0215(8) Uani 1 1 d . . .
N4 N 0.3183(2) -0.1097(3) 0.0858(2) 0.0208(8) Uani 1 1 d . . .
N5 N 0.2089(2) -0.0175(3) 0.0189(2) 0.0221(8) Uani 1 1 d . . .
C1 C 0.3769(3) 0.1519(4) 0.1101(3) 0.0295(12) Uani 1 1 d . . .
H1 H 0.4011 0.0911 0.1337 0.035 Uiso 1 1 calc R . .
C2 C 0.4268(3) 0.2261(4) 0.0899(3) 0.0363(13) Uani 1 1 d . . .
H2 H 0.4840 0.2172 0.1010 0.044 Uiso 1 1 calc R . .
C3 C 0.3922(4) 0.3129(4) 0.0534(3) 0.0371(14) Uani 1 1 d . . .
H3 H 0.4251 0.3639 0.0374 0.044 Uiso 1 1 calc R . .
C4 C 0.3088(4) 0.3251(4) 0.0403(3) 0.0333(12) Uani 1 1 d . . .
H4 H 0.2842 0.3852 0.0159 0.040 Uiso 1 1 calc R . .
C5 C 0.2603(3) 0.2482(4) 0.0631(3) 0.0273(11) Uani 1 1 d . . .
C6 C 0.1712(3) 0.2539(4) 0.0546(3) 0.0245(11) Uani 1 1 d . . .
C7 C 0.1241(3) 0.3349(4) 0.0186(3) 0.0329(12) Uani 1 1 d . . .
H7 H 0.1491 0.3898 -0.0024 0.039 Uiso 1 1 calc R . .
C8 C 0.0405(4) 0.3353(4) 0.0135(3) 0.0342(13) Uani 1 1 d . . .
H8 H 0.0083 0.3902 -0.0111 0.041 Uiso 1 1 calc R . .
C9 C 0.0043(3) 0.2544(4) 0.0446(3) 0.0304(12) Uani 1 1 d . . .
H9 H -0.0526 0.2548 0.0417 0.037 Uiso 1 1 calc R . .
C10 C 0.0513(3) 0.1731(4) 0.0801(3) 0.0252(10) Uani 1 1 d . . .
H10 H 0.0257 0.1182 0.1005 0.030 Uiso 1 1 calc R . .
C11 C 0.1364(3) 0.1708(4) 0.0863(3) 0.0242(10) Uani 1 1 d . . .
C12 C 0.2319(3) 0.1078(4) 0.2367(3) 0.0203(10) Uani 1 1 d . . .
C13 C 0.2901(3) 0.1769(4) 0.2759(3) 0.0248(11) Uani 1 1 d . . .
H13 H 0.3228 0.2144 0.2486 0.030 Uiso 1 1 calc R . .
C14 C 0.3007(3) 0.1912(4) 0.3542(3) 0.0270(11) Uani 1 1 d . . .
H14 H 0.3410 0.2375 0.3794 0.032 Uiso 1 1 calc R . .
C15 C 0.2529(3) 0.1387(4) 0.3963(3) 0.0280(11) Uani 1 1 d . . .
H15 H 0.2616 0.1477 0.4498 0.034 Uiso 1 1 calc R . .
C16 C 0.1924(3) 0.0730(4) 0.3589(3) 0.0240(10) Uani 1 1 d . . .
H16 H 0.1585 0.0384 0.3867 0.029 Uiso 1 1 calc R . .
C17 C 0.1816(3) 0.0578(4) 0.2805(3) 0.0202(9) Uani 1 1 d . . .
C18 C 0.1221(3) -0.0138(4) 0.2374(3) 0.0198(9) Uani 1 1 d . . .
C19 C 0.0613(3) -0.0637(4) 0.2655(3) 0.0241(10) Uani 1 1 d . . .
H19 H 0.0562 -0.0518 0.3163 0.029 Uiso 1 1 calc R . .
C20 C 0.0087(3) -0.1303(4) 0.2197(3) 0.0246(11) Uani 1 1 d . . .
H20 H -0.0321 -0.1652 0.2389 0.030 Uiso 1 1 calc R . .
C21 C 0.0164(3) -0.1452(4) 0.1452(3) 0.0248(11) Uani 1 1 d . . .
H21 H -0.0190 -0.1908 0.1127 0.030 Uiso 1 1 calc R . .
C22 C 0.0763(3) -0.0928(4) 0.1187(3) 0.0223(10) Uani 1 1 d . . .
H22 H 0.0801 -0.1016 0.0672 0.027 Uiso 1 1 calc R . .
C23 C 0.3034(3) -0.0599(4) 0.1506(3) 0.0199(9) Uani 1 1 d . . .
C24 C 0.4055(3) -0.1765(4) 0.1850(3) 0.0215(10) Uani 1 1 d . . .
C25 C 0.4659(3) -0.2378(4) 0.2269(3) 0.0252(11) Uani 1 1 d . . .
H25 H 0.4806 -0.2337 0.2808 0.030 Uiso 1 1 calc R . .
C26 C 0.5039(3) -0.3053(4) 0.1866(3) 0.0266(11) Uani 1 1 d . . .
H26 H 0.5452 -0.3493 0.2132 0.032 Uiso 1 1 calc R . .
C27 C 0.4824(3) -0.3097(4) 0.1068(3) 0.0310(12) Uani 1 1 d . . .
H27 H 0.5097 -0.3566 0.0806 0.037 Uiso 1 1 calc R . .
C28 C 0.4224(3) -0.2474(4) 0.0651(3) 0.0283(11) Uani 1 1 d . . .
H28 H 0.4089 -0.2499 0.0111 0.034 Uiso 1 1 calc R . .
C29 C 0.3826(3) -0.1808(4) 0.1059(3) 0.0214(10) Uani 1 1 d . . .
C30 C 0.3618(3) -0.0813(4) 0.2906(3) 0.0278(11) Uani 1 1 d . . .
H30A H 0.3172 -0.0363 0.2968 0.042 Uiso 1 1 calc R . .
H30B H 0.4137 -0.0479 0.3118 0.042 Uiso 1 1 calc R . .
H30C H 0.3584 -0.1459 0.3175 0.042 Uiso 1 1 calc R . .
C31 C 0.2649(3) -0.0910(4) 0.0152(3) 0.0228(10) Uani 1 1 d . . .
C32 C 0.2675(3) -0.1430(4) -0.0513(3) 0.0281(11) Uani 1 1 d . . .
H32 H 0.3069 -0.1949 -0.0513 0.034 Uiso 1 1 calc R . .
C33 C 0.2121(3) -0.1187(4) -0.1181(3) 0.0286(11) Uani 1 1 d . . .
C34 C 0.1545(3) -0.0426(4) -0.1148(3) 0.0293(11) Uani 1 1 d . . .
H34 H 0.1156 -0.0238 -0.1590 0.035 Uiso 1 1 calc R . .
C35 C 0.1554(3) 0.0049(4) -0.0455(3) 0.0271(11) Uani 1 1 d . . .
H35 H 0.1158 0.0561 -0.0437 0.033 Uiso 1 1 calc R . .
C36 C 0.2146(4) -0.1721(5) -0.1919(3) 0.0411(15) Uani 1 1 d . . .
H36A H 0.2703 -0.1942 -0.1913 0.062 Uiso 1 1 calc R . .
H36B H 0.1965 -0.1248 -0.2344 0.062 Uiso 1 1 calc R . .
H36C H 0.1788 -0.2319 -0.1980 0.062 Uiso 1 1 calc R . .
P1 P 0.35171(8) -0.44020(10) -0.12208(7) 0.0241(3) Uani 1 1 d . . .
F1 F 0.2801(2) -0.4174(3) -0.1939(2) 0.0529(10) Uani 1 1 d . . .
F2 F 0.4068(3) -0.4777(3) -0.1781(3) 0.0656(13) Uani 1 1 d . . .
F3 F 0.3187(2) -0.5555(2) -0.11871(19) 0.0395(8) Uani 1 1 d . . .
F4 F 0.4229(2) -0.4629(3) -0.0506(2) 0.0639(12) Uani 1 1 d . . .
F5 F 0.2951(2) -0.4021(3) -0.0672(2) 0.0627(11) Uani 1 1 d . . .
F6 F 0.38449(19) -0.3248(2) -0.1256(2) 0.0402(8) Uani 1 1 d . . .
Cl1 Cl 0.59207(10) -0.05795(13) 0.37653(11) 0.0546(4) Uani 1 1 d . . .
Cl2 Cl 0.54222(13) 0.10250(17) 0.26597(16) 0.0856(7) Uani 1 1 d . . .
C37 C 0.6217(5) 0.0277(6) 0.3117(6) 0.079(3) Uani 1 1 d . . .
H37A H 0.6657 0.0724 0.3393 0.095 Uiso 1 1 calc R . .
H37B H 0.6434 -0.0117 0.2734 0.095 Uiso 1 1 calc R . .
Cl3A Cl 0.20736(15) 0.2172(2) -0.13797(14) 0.0406(7) Uani 0.591(4) 1 d PD A 1
Cl4A Cl 0.3527(2) 0.0862(2) -0.0925(2) 0.0530(9) Uani 0.591(4) 1 d PDU A 1
C38A C 0.3081(5) 0.1936(7) -0.1445(6) 0.038(2) Uani 0.591(4) 1 d PDU A 1
H38A H 0.3411 0.2548 -0.1262 0.046 Uiso 0.591(4) 1 calc PR A 1
H38B H 0.3097 0.1837 -0.1987 0.046 Uiso 0.591(4) 1 calc PR A 1
Cl3B Cl 0.3240(4) 0.1385(8) -0.1104(5) 0.121(3) Uani 0.409(4) 1 d PDU A 2
Cl4B Cl 0.4605(3) 0.0070(4) -0.0374(3) 0.0682(16) Uani 0.409(4) 1 d PD . 2
C38B C 0.4112(11) 0.0737(17) -0.1168(11) 0.091(6) Uani 0.409(4) 1 d PDU A 2
H38C H 0.4499 0.1238 -0.1302 0.109 Uiso 0.409(4) 1 calc PR A 2
H38D H 0.3974 0.0247 -0.1596 0.109 Uiso 0.409(4) 1 calc PR A 2

loop_
_atom_site_aniso_label
_atom_site_aniso_U_11
_atom_site_aniso_U_22
_atom_site_aniso_U_33
_atom_site_aniso_U_23
_atom_site_aniso_U_13
_atom_site_aniso_U_12
Ir1 0.01525(9) 0.02128(10) 0.01962(10) -0.00012(8) 0.00497(6) 0.00059(8)
N1 0.023(2) 0.027(2) 0.021(2) -0.0018(18) 0.0064(16) -0.0003(17)
N2 0.0166(19) 0.018(2) 0.022(2) -0.0013(16) 0.0023(16) 0.0012(15)
N3 0.018(2) 0.027(2) 0.020(2) -0.0003(18) 0.0046(16) 0.0017(16)
N4 0.019(2) 0.027(2) 0.017(2) -0.0006(17) 0.0053(16) 0.0051(16)
N5 0.021(2) 0.026(2) 0.019(2) -0.0003(18) 0.0052(16) 0.0024(17)
C1 0.023(3) 0.036(3) 0.031(3) 0.000(2) 0.009(2) -0.005(2)
C2 0.032(3) 0.045(3) 0.036(3) -0.005(3) 0.016(2) -0.014(3)
C3 0.043(3) 0.042(3) 0.031(3) -0.003(3) 0.018(3) -0.016(3)
C4 0.049(3) 0.030(3) 0.024(3) -0.001(2) 0.015(2) -0.006(3)
C5 0.037(3) 0.030(3) 0.017(2) -0.007(2) 0.010(2) 0.000(2)
C6 0.034(3) 0.023(2) 0.018(2) -0.003(2) 0.009(2) 0.005(2)
C7 0.044(3) 0.026(3) 0.030(3) -0.002(2) 0.010(2) 0.003(2)
C8 0.046(3) 0.025(3) 0.029(3) -0.001(2) 0.002(2) 0.014(2)
C9 0.028(3) 0.032(3) 0.029(3) -0.010(2) 0.001(2) 0.009(2)
C10 0.024(2) 0.029(3) 0.022(2) -0.007(2) 0.004(2) 0.004(2)
C11 0.027(3) 0.029(3) 0.017(2) -0.006(2) 0.0054(19) 0.004(2)
C12 0.018(2) 0.020(2) 0.023(2) 0.000(2) 0.0055(19) 0.0000(18)
C13 0.025(3) 0.025(3) 0.027(3) 0.001(2) 0.012(2) -0.006(2)
C14 0.025(3) 0.025(3) 0.030(3) -0.005(2) 0.006(2) -0.008(2)
C15 0.031(3) 0.032(3) 0.021(2) -0.005(2) 0.004(2) -0.004(2)
C16 0.026(3) 0.023(3) 0.026(3) 0.000(2) 0.011(2) -0.0009(19)
C17 0.018(2) 0.021(2) 0.022(2) 0.002(2) 0.0058(18) 0.0015(19)
C18 0.015(2) 0.018(2) 0.026(2) -0.002(2) 0.0051(19) 0.0024(18)
C19 0.017(2) 0.024(2) 0.034(3) 0.001(2) 0.008(2) 0.0001(19)
C20 0.021(2) 0.020(2) 0.033(3) 0.004(2) 0.009(2) 0.0012(19)
C21 0.019(2) 0.021(3) 0.033(3) -0.005(2) 0.003(2) 0.0014(19)
C22 0.015(2) 0.027(2) 0.025(3) -0.005(2) 0.0039(19) 0.0041(19)
C23 0.014(2) 0.024(2) 0.022(2) -0.003(2) 0.0051(17) -0.0025(19)
C24 0.014(2) 0.028(3) 0.022(2) 0.000(2) 0.0035(18) -0.0012(19)
C25 0.020(2) 0.031(3) 0.024(3) 0.000(2) 0.003(2) 0.001(2)
C26 0.015(2) 0.030(3) 0.033(3) 0.005(2) 0.001(2) 0.006(2)
C27 0.024(3) 0.036(3) 0.032(3) -0.004(2) 0.005(2) 0.009(2)
C28 0.024(3) 0.038(3) 0.022(3) -0.001(2) 0.004(2) 0.006(2)
C29 0.015(2) 0.023(2) 0.025(2) 0.000(2) 0.0021(18) 0.0044(18)
C30 0.026(3) 0.037(3) 0.021(2) -0.001(2) 0.005(2) 0.005(2)
C31 0.019(2) 0.027(2) 0.022(2) 0.000(2) 0.0023(19) 0.0006(19)
C32 0.027(3) 0.032(3) 0.024(3) -0.003(2) 0.003(2) 0.011(2)
C33 0.025(3) 0.037(3) 0.022(3) 0.002(2) -0.001(2) 0.008(2)
C34 0.025(3) 0.038(3) 0.022(2) 0.002(2) -0.003(2) 0.010(2)
C35 0.022(2) 0.030(3) 0.028(3) -0.003(2) 0.003(2) 0.011(2)
C36 0.043(3) 0.052(4) 0.024(3) -0.007(3) -0.005(2) 0.022(3)
P1 0.0219(6) 0.0260(7) 0.0253(7) -0.0021(6) 0.0069(5) -0.0009(5)
F1 0.056(2) 0.044(2) 0.046(2) 0.0083(17) -0.0177(18) -0.0102(17)
F2 0.075(3) 0.051(2) 0.092(3) -0.013(2) 0.064(3) -0.004(2)
F3 0.050(2) 0.0301(17) 0.0364(18) 0.0051(15) 0.0057(15) -0.0105(15)
F4 0.053(2) 0.046(2) 0.073(3) 0.002(2) -0.032(2) 0.0034(18)
F5 0.063(3) 0.069(3) 0.071(3) -0.017(2) 0.047(2) -0.003(2)
F6 0.0335(17) 0.0277(16) 0.058(2) -0.0031(16) 0.0067(16) -0.0067(14)
Cl1 0.0426(9) 0.0531(10) 0.0661(11) 0.0027(9) 0.0073(8) -0.0083(8)
Cl2 0.0586(13) 0.0614(12) 0.121(2) 0.0205(13) -0.0147(13) 0.0051(10)
C37 0.051(5) 0.072(5) 0.120(8) 0.045(5) 0.032(5) 0.018(4)
Cl3A 0.0369(14) 0.0464(15) 0.0390(14) -0.0012(12) 0.0095(11) -0.0103(11)
Cl4A 0.0488(19) 0.0441(17) 0.063(2) 0.0226(15) 0.0048(15) -0.0020(13)
C38A 0.041(6) 0.031(5) 0.050(6) 0.017(5) 0.023(5) 0.004(4)
Cl3B 0.069(4) 0.163(7) 0.133(6) 0.084(6) 0.030(4) 0.008(5)
Cl4B 0.059(3) 0.051(3) 0.104(4) -0.001(3) 0.038(3) 0.006(2)
C38B 0.086(13) 0.098(13) 0.102(14) 0.027(12) 0.050(11) 0.014(11)

loop_
_atom_type_symbol
_atom_type_description
_atom_type_scat_dispersion_real
_atom_type_scat_dispersion_imag
_atom_type_scat_source
C C 0.0033 0.0016 'International Tables Vol C Tables 4.2.6.8 and 6.1.1.4'
H H 0.0000 0.0000 'International Tables Vol C Tables 4.2.6.8 and 6.1.1.4'
N N 0.0061 0.0033 'International Tables Vol C Tables 4.2.6.8 and 6.1.1.4'
F F 0.0171 0.0103 'International Tables Vol C Tables 4.2.6.8 and 6.1.1.4'
P P 0.1023 0.0942 'International Tables Vol C Tables 4.2.6.8 and 6.1.1.4'
Cl Cl 0.1484 0.1585 'International Tables Vol C Tables 4.2.6.8 and 6.1.1.4'
Ir Ir -1.4442 7.9887 'International Tables Vol C Tables 4.2.6.8 and 6.1.1.4'

loop_
_geom_angle_atom_site_label_1
_geom_angle_atom_site_label_2
_geom_angle_atom_site_label_3
_geom_angle
_geom_angle_site_symmetry_1
C12 Ir1 N2 80.39(17) .
C12 Ir1 N1 94.40(17) .
N2 Ir1 N1 170.36(15) .
C12 Ir1 C11 92.41(18) .
N2 Ir1 C11 92.38(17) .
N1 Ir1 C11 79.67(18) .
C12 Ir1 C23 97.31(18) .
N2 Ir1 C23 94.12(16) .
N1 Ir1 C23 94.59(17) .
C11 Ir1 C23 169.09(18) .
C12 Ir1 N5 173.11(17) .
N2 Ir1 N5 97.57(15) .
N1 Ir1 N5 88.52(15) .
C11 Ir1 N5 94.26(16) .
C23 Ir1 N5 76.21(17) .
C1 N1 C5 118.7(4) .
C1 N1 Ir1 125.2(4) .
C5 N1 Ir1 116.1(3) .
C22 N2 C18 118.8(4) .
C22 N2 Ir1 125.1(3) .
C18 N2 Ir1 116.0(3) .
C23 N3 C24 111.5(4) .
C23 N3 C30 127.1(4) .
C24 N3 C30 121.3(4) .
C23 N4 C31 118.2(4) .
C23 N4 C29 110.8(4) .
C31 N4 C29 130.6(4) .
C35 N5 C31 117.3(4) .
C35 N5 Ir1 126.4(3) .
C31 N5 Ir1 116.3(3) .
N1 C1 C2 123.1(5) .
N1 C1 H1 118.4 .
C2 C1 H1 118.4 .
C3 C2 C1 119.0(5) .
C3 C2 H2 120.5 .
C1 C2 H2 120.5 .
C2 C3 C4 119.1(5) .
C2 C3 H3 120.4 .
C4 C3 H3 120.4 .
C3 C4 C5 120.0(5) .
C3 C4 H4 120.0 .
C5 C4 H4 120.0 .
N1 C5 C4 120.1(5) .
N1 C5 C6 115.0(4) .
C4 C5 C6 125.0(5) .
C7 C6 C11 121.8(5) .
C7 C6 C5 123.4(5) .
C11 C6 C5 114.8(4) .
C8 C7 C6 120.0(5) .
C8 C7 H7 120.0 .
C6 C7 H7 120.0 .
C9 C8 C7 119.6(5) .
C9 C8 H8 120.2 .
C7 C8 H8 120.2 .
C8 C9 C10 120.3(5) .
C8 C9 H9 119.8 .
C10 C9 H9 119.8 .
C9 C10 C11 121.3(5) .
C9 C10 H10 119.4 .
C11 C10 H10 119.4 .
C6 C11 C10 117.0(5) .
C6 C11 Ir1 114.2(3) .
C10 C11 Ir1 128.6(4) .
C13 C12 C17 116.6(4) .
C13 C12 Ir1 128.8(3) .
C17 C12 Ir1 114.2(3) .
C14 C13 C12 121.2(4) .
C14 C13 H13 119.4 .
C12 C13 H13 119.4 .
C13 C14 C15 121.2(5) .
C13 C14 H14 119.4 .
C15 C14 H14 119.4 .
C16 C15 C14 119.2(5) .
C16 C15 H15 120.4 .
C14 C15 H15 120.4 .
C15 C16 C17 120.0(4) .
C15 C16 H16 120.0 .
C17 C16 H16 120.0 .
C16 C17 C12 121.7(4) .
C16 C17 C18 123.5(4) .
C12 C17 C18 114.7(4) .
N2 C18 C19 120.5(4) .
N2 C18 C17 114.3(4) .
C19 C18 C17 125.2(4) .
C20 C19 C18 120.3(5) .
C20 C19 H19 119.9 .
C18 C19 H19 119.9 .
C19 C20 C21 118.9(5) .
C19 C20 H20 120.5 .
C21 C20 H20 120.5 .
C22 C21 C20 119.2(5) .
C22 C21 H21 120.4 .
C20 C21 H21 120.4 .
N2 C22 C21 122.3(5) .
N2 C22 H22 118.8 .
C21 C22 H22 118.8 .
N3 C23 N4 105.2(4) .
N3 C23 Ir1 139.8(3) .
N4 C23 Ir1 114.9(3) .
C25 C24 C29 122.9(4) .
C25 C24 N3 130.0(4) .
C29 C24 N3 107.1(4) .
C26 C25 C24 116.9(5) .
C26 C25 H25 121.5 .
C24 C25 H25 121.5 .
C25 C26 C27 120.9(5) .
C25 C26 H26 119.5 .
C27 C26 H26 119.5 .
C28 C27 C26 121.9(5) .
C28 C27 H27 119.0 .
C26 C27 H27 119.0 .
C27 C28 C29 117.2(5) .
C27 C28 H28 121.4 .
C29 C28 H28 121.4 .
C24 C29 C28 120.1(4) .
C24 C29 N4 105.3(4) .
C28 C29 N4 134.5(5) .
N3 C30 H30A 109.5 .
N3 C30 H30B 109.5 .
H30A C30 H30B 109.5 .
N3 C30 H30C 109.5 .
H30A C30 H30C 109.5 .
H30B C30 H30C 109.5 .
N5 C31 C32 122.7(4) .
N5 C31 N4 113.3(4) .
C32 C31 N4 124.1(4) .
C31 C32 C33 119.7(5) .
C31 C32 H32 120.2 .
C33 C32 H32 120.2 .
C32 C33 C34 118.0(5) .
C32 C33 C36 121.0(5) .
C34 C33 C36 121.1(5) .
C35 C34 C33 118.8(5) .
C35 C34 H34 120.6 .
C33 C34 H34 120.6 .
N5 C35 C34 123.6(4) .
N5 C35 H35 118.2 .
C34 C35 H35 118.2 .
C33 C36 H36A 109.5 .
C33 C36 H36B 109.5 .
H36A C36 H36B 109.5 .
C33 C36 H36C 109.5 .
H36A C36 H36C 109.5 .
H36B C36 H36C 109.5 .
F2 P1 F4 90.7(3) .
F2 P1 F5 178.9(3) .
F4 P1 F5 90.4(3) .
F2 P1 F1 89.3(2) .
F4 P1 F1 179.9(3) .
F5 P1 F1 89.6(2) .
F2 P1 F6 90.65(19) .
F4 P1 F6 90.01(19) .
F5 P1 F6 89.3(2) .
F1 P1 F6 90.01(19) .
F2 P1 F3 89.4(2) .
F4 P1 F3 90.2(2) .
F5 P1 F3 90.6(2) .
F1 P1 F3 89.82(18) .
F6 P1 F3 179.8(2) .
Cl2 C37 Cl1 111.9(4) .
Cl2 C37 H37A 109.2 .
Cl1 C37 H37A 109.2 .
Cl2 C37 H37B 109.2 .
Cl1 C37 H37B 109.2 .
H37A C37 H37B 107.9 .
Cl3A C38A Cl4A 114.4(5) .
Cl3A C38A H38A 108.7 .
Cl4A C38A H38A 108.7 .
Cl3A C38A H38B 108.7 .
Cl4A C38A H38B 108.7 .
H38A C38A H38B 107.6 .
Cl4B Cl4B C38B 150.7(9) 3_655
Cl3B C38B Cl4B 117.3(11) .
Cl3B C38B H38C 108.0 .
Cl4B C38B H38C 108.0 .
Cl3B C38B H38D 108.0 .
Cl4B C38B H38D 108.0 .
H38C C38B H38D 107.2 .

loop_
_geom_bond_atom_site_label_1
_geom_bond_atom_site_label_2
_geom_bond_distance
_geom_bond_site_symmetry_2
Ir1 C12 2.027(5) .
Ir1 N2 2.056(4) .
Ir1 N1 2.067(4) .
Ir1 C11 2.068(5) .
Ir1 C23 2.070(5) .
Ir1 N5 2.169(4) .
N1 C1 1.351(6) .
N1 C5 1.366(7) .
N2 C22 1.357(6) .
N2 C18 1.372(6) .
N3 C23 1.347(6) .
N3 C24 1.415(6) .
N3 C30 1.465(6) .
N4 C23 1.404(6) .
N4 C31 1.413(6) .
N4 C29 1.415(6) .
N5 C35 1.342(6) .
N5 C31 1.359(6) .
C1 C2 1.382(7) .
C1 H1 0.9500 .
C2 C3 1.377(8) .
C2 H2 0.9500 .
C3 C4 1.386(8) .
C3 H3 0.9500 .
C4 C5 1.412(7) .
C4 H4 0.9500 .
C5 C6 1.480(7) .
C6 C7 1.396(7) .
C6 C11 1.412(7) .
C7 C8 1.395(8) .
C7 H7 0.9500 .
C8 C9 1.395(8) .
C8 H8 0.9500 .
C9 C10 1.397(7) .
C9 H9 0.9500 .
C10 C11 1.417(7) .
C10 H10 0.9500 .
C12 C13 1.407(7) .
C12 C17 1.434(6) .
C13 C14 1.395(7) .
C13 H13 0.9500 .
C14 C15 1.399(7) .
C14 H14 0.9500 .
C15 C16 1.392(7) .
C15 H15 0.9500 .
C16 C17 1.399(7) .
C16 H16 0.9500 .
C17 C18 1.467(6) .
C18 C19 1.399(6) .
C19 C20 1.383(7) .
C19 H19 0.9500 .
C20 C21 1.389(7) .
C20 H20 0.9500 .
C21 C22 1.387(7) .
C21 H21 0.9500 .
C22 H22 0.9500 .
C24 C25 1.386(7) .
C24 C29 1.394(7) .
C25 C26 1.383(7) .
C25 H25 0.9500 .
C26 C27 1.405(7) .
C26 H26 0.9500 .
C27 C28 1.387(7) .
C27 H27 0.9500 .
C28 C29 1.400(7) .
C28 H28 0.9500 .
C30 H30A 0.9800 .
C30 H30B 0.9800 .
C30 H30C 0.9800 .
C31 C32 1.385(7) .
C32 C33 1.392(7) .
C32 H32 0.9500 .
C33 C34 1.400(7) .
C33 C36 1.510(7) .
C34 C35 1.389(7) .
C34 H34 0.9500 .
C35 H35 0.9500 .
C36 H36A 0.9800 .
C36 H36B 0.9800 .
C36 H36C 0.9800 .
P1 F2 1.588(4) .
P1 F4 1.590(4) .
P1 F5 1.593(4) .
P1 F1 1.598(4) .
P1 F6 1.611(3) .
P1 F3 1.612(3) .
Cl1 C37 1.765(8) .
Cl2 C37 1.721(8) .
C37 H37A 0.9900 .
C37 H37B 0.9900 .
Cl3A C38A 1.756(8) .
Cl4A C38A 1.764(9) .
C38A H38A 0.9900 .
C38A H38B 0.9900 .
Cl3B C38B 1.723(13) .
Cl4B Cl4B 1.691(11) 3_655
Cl4B C38B 1.728(14) .
C38B H38C 0.9900 .
C38B H38D 0.9900 .

loop_
_geom_torsion_atom_site_label_1
_geom_torsion_atom_site_label_2
_geom_torsion_atom_site_label_3
_geom_torsion_atom_site_label_4
_geom_torsion
_geom_torsion_site_symmetry_1
C12 Ir1 N1 C1 84.6(4) .
C11 Ir1 N1 C1 176.2(4) .
C23 Ir1 N1 C1 -13.1(4) .
N5 Ir1 N1 C1 -89.2(4) .
C12 Ir1 N1 C5 -95.0(4) .
C11 Ir1 N1 C5 -3.4(3) .
C23 Ir1 N1 C5 167.3(3) .
N5 Ir1 N1 C5 91.2(3) .
C12 Ir1 N2 C22 175.0(4) .
C11 Ir1 N2 C22 83.0(4) .
C23 Ir1 N2 C22 -88.3(4) .
N5 Ir1 N2 C22 -11.7(4) .
C12 Ir1 N2 C18 -0.5(3) .
C11 Ir1 N2 C18 -92.6(3) .
C23 Ir1 N2 C18 96.2(3) .
N5 Ir1 N2 C18 172.8(3) .
N2 Ir1 N5 C35 83.4(4) .
N1 Ir1 N5 C35 -89.1(4) .
C11 Ir1 N5 C35 -9.6(4) .
C23 Ir1 N5 C35 175.8(4) .
N2 Ir1 N5 C31 -98.5(4) .
N1 Ir1 N5 C31 89.0(4) .
C11 Ir1 N5 C31 168.5(4) .
C23 Ir1 N5 C31 -6.1(3) .
C5 N1 C1 C2 0.9(8) .
Ir1 N1 C1 C2 -178.7(4) .
N1 C1 C2 C3 -2.2(8) .
C1 C2 C3 C4 2.2(8) .
C2 C3 C4 C5 -1.0(8) .
C1 N1 C5 C4 0.3(7) .
Ir1 N1 C5 C4 179.9(4) .
C1 N1 C5 C6 -178.0(4) .
Ir1 N1 C5 C6 1.6(5) .
C3 C4 C5 N1 -0.2(8) .
C3 C4 C5 C6 177.9(5) .
N1 C5 C6 C7 -178.2(5) .
C4 C5 C6 C7 3.6(8) .
N1 C5 C6 C11 2.3(6) .
C4 C5 C6 C11 -175.9(5) .
C11 C6 C7 C8 0.2(8) .
C5 C6 C7 C8 -179.3(5) .
C6 C7 C8 C9 0.2(8) .
C7 C8 C9 C10 -0.6(8) .
C8 C9 C10 C11 0.7(8) .
C7 C6 C11 C10 -0.1(7) .
C5 C6 C11 C10 179.5(4) .
C7 C6 C11 Ir1 175.4(4) .
C5 C6 C11 Ir1 -5.0(5) .
C9 C10 C11 C6 -0.4(7) .
C9 C10 C11 Ir1 -175.1(4) .
C12 Ir1 C11 C6 98.6(4) .
N2 Ir1 C11 C6 179.0(4) .
N1 Ir1 C11 C6 4.5(3) .
C23 Ir1 C11 C6 -54.4(11) .
N5 Ir1 C11 C6 -83.2(4) .
C12 Ir1 C11 C10 -86.6(4) .
N2 Ir1 C11 C10 -6.1(4) .
N1 Ir1 C11 C10 179.4(5) .
C23 Ir1 C11 C10 120.4(9) .
N5 Ir1 C11 C10 91.7(4) .
N2 Ir1 C12 C13 176.0(5) .
N1 Ir1 C12 C13 -12.2(5) .
C11 Ir1 C12 C13 -92.0(5) .
C23 Ir1 C12 C13 83.0(4) .
N2 Ir1 C12 C17 3.9(3) .
N1 Ir1 C12 C17 175.8(3) .
C11 Ir1 C12 C17 95.9(4) .
C23 Ir1 C12 C17 -89.0(4) .
C17 C12 C13 C14 3.4(7) .
Ir1 C12 C13 C14 -168.6(4) .
C12 C13 C14 C15 -1.1(8) .
C13 C14 C15 C16 -1.7(8) .
C14 C15 C16 C17 1.9(7) .
C15 C16 C17 C12 0.6(7) .
C15 C16 C17 C18 176.9(4) .
C13 C12 C17 C16 -3.1(7) .
Ir1 C12 C17 C16 170.0(4) .
C13 C12 C17 C18 -179.7(4) .
Ir1 C12 C17 C18 -6.6(5) .
C22 N2 C18 C19 0.8(7) .
Ir1 N2 C18 C19 176.6(3) .
C22 N2 C18 C17 -178.7(4) .
Ir1 N2 C18 C17 -2.9(5) .
C16 C17 C18 N2 -170.3(4) .
C12 C17 C18 N2 6.2(6) .
C16 C17 C18 C19 10.2(7) .
C12 C17 C18 C19 -173.3(4) .
N2 C18 C19 C20 0.9(7) .
C17 C18 C19 C20 -179.7(4) .
C18 C19 C20 C21 -1.1(7) .
C19 C20 C21 C22 -0.2(7) .
C18 N2 C22 C21 -2.3(7) .
Ir1 N2 C22 C21 -177.7(3) .
C20 C21 C22 N2 2.0(7) .
C24 N3 C23 N4 1.0(5) .
C30 N3 C23 N4 -175.9(4) .
C24 N3 C23 Ir1 -174.4(4) .
C30 N3 C23 Ir1 8.6(8) .
C31 N4 C23 N3 171.9(4) .
C29 N4 C23 N3 -1.9(5) .
C31 N4 C23 Ir1 -11.3(5) .
C29 N4 C23 Ir1 174.9(3) .
C12 Ir1 C23 N3 1.7(5) .
N2 Ir1 C23 N3 -79.1(5) .
N1 Ir1 C23 N3 96.7(5) .
C11 Ir1 C23 N3 154.5(8) .
N5 Ir1 C23 N3 -175.9(5) .
C12 Ir1 C23 N4 -173.5(3) .
N2 Ir1 C23 N4 105.7(3) .
N1 Ir1 C23 N4 -78.4(3) .
C11 Ir1 C23 N4 -20.7(12) .
N5 Ir1 C23 N4 8.9(3) .
C23 N3 C24 C25 -179.2(5) .
C30 N3 C24 C25 -2.1(8) .
C23 N3 C24 C29 0.2(5) .
C30 N3 C24 C29 177.3(4) .
C29 C24 C25 C26 0.0(7) .
N3 C24 C25 C26 179.3(5) .
C24 C25 C26 C27 0.8(7) .
C25 C26 C27 C28 -0.2(8) .
C26 C27 C28 C29 -1.2(8) .
C25 C24 C29 C28 -1.5(7) .
N3 C24 C29 C28 179.0(4) .
C25 C24 C29 N4 178.2(4) .
N3 C24 C29 N4 -1.3(5) .
C27 C28 C29 C24 2.1(7) .
C27 C28 C29 N4 -177.5(5) .
C23 N4 C29 C24 2.0(5) .
C31 N4 C29 C24 -170.8(5) .
C23 N4 C29 C28 -178.4(5) .
C31 N4 C29 C28 8.8(9) .
C35 N5 C31 C32 -0.8(7) .
Ir1 N5 C31 C32 -179.1(4) .
C35 N5 C31 N4 -179.7(4) .
Ir1 N5 C31 N4 2.0(5) .
C23 N4 C31 N5 5.9(6) .
C29 N4 C31 N5 178.3(4) .
C23 N4 C31 C32 -172.9(5) .
C29 N4 C31 C32 -0.6(8) .
N5 C31 C32 C33 1.3(8) .
N4 C31 C32 C33 -179.9(5) .
C31 C32 C33 C34 -0.9(8) .
C31 C32 C33 C36 178.5(5) .
C32 C33 C34 C35 0.1(8) .
C36 C33 C34 C35 -179.3(5) .
C31 N5 C35 C34 -0.1(8) .
Ir1 N5 C35 C34 178.0(4) .
C33 C34 C35 N5 0.5(8) .
Cl4B Cl4B C38B Cl3B -108.6(16) 3_655
